data_4340008
loop_
_publ_author_name
'Allen, C. A.'
'Cohen, S. M.'

_publ_contact_author C.A.Allen
_publ_section_title
;
 Exploration of chemically cross-linked metal-organic frameworks.
;
_journal_issue 13
_journal_name_full 'Inorganic chemistry'
_journal_page_first 7014
_journal_page_last 7019
_journal_paper_doi 10.1021/ic500951b
_journal_volume 53
_journal_year 2014
_chemical_formula_moiety 'C24 O13 Zn4'
_chemical_formula_sum 'C24 O13 Zn4'
_chemical_formula_weight 757.72
_chemical_name_common IRMOF-1-L1
_chemical_name_systematic
; 
 ? 
;
_space_group_IT_number 69
_symmetry_cell_setting orthorhombic
_symmetry_space_group_name_Hall '-F 2 2'
_symmetry_space_group_name_H-M 'F m m m'
_atom_sites_solution_hydrogens constr
_atom_sites_solution_primary direct
_atom_sites_solution_secondary difmap
_audit_creation_method SHELXL-97
_cell_angle_alpha 90.00
_cell_angle_beta 90.00
_cell_angle_gamma 90.00
_cell_formula_units_Z 8
_cell_length_a 25.6676(7)
_cell_length_b 25.668
_cell_length_c 25.668
_cell_measurement_reflns_used 3278
_cell_measurement_temperature 100(2)
_cell_measurement_theta_max 67.56
_cell_measurement_theta_min 4.87
_cell_volume 16911.0(5)
_computing_cell_refinement 'Bruker SAINT'
_computing_data_collection 'Bruker APEX2'
_computing_data_reduction 'Bruker SAINT'
_computing_molecular_graphics 'Bruker SHELXTL'
_computing_publication_material 'Bruker SHELXTL'
_computing_structure_refinement 'SHELXL-97 (Sheldrick, 2008)'
_computing_structure_solution 'SHELXS-97 (Sheldrick, 2008)'
_diffrn_ambient_temperature 100(2)
_diffrn_measured_fraction_theta_full 0.757
_diffrn_measured_fraction_theta_max 0.757
_diffrn_measurement_device_type 'Bruker APEX-II CCD'
_diffrn_measurement_method '\f and \w scans'
_diffrn_radiation_monochromator graphite
_diffrn_radiation_source 'fine-focus sealed tube'
_diffrn_radiation_type CuK\a
_diffrn_radiation_wavelength 1.54178
_diffrn_reflns_av_R_equivalents 0.0000
_diffrn_reflns_av_sigmaI/netI 0.0286
_diffrn_reflns_limit_h_max 29
_diffrn_reflns_limit_h_min 0
_diffrn_reflns_limit_k_max 30
_diffrn_reflns_limit_k_min 0
_diffrn_reflns_limit_l_max 30
_diffrn_reflns_limit_l_min 0
_diffrn_reflns_number 3136
_diffrn_reflns_theta_full 67.92
_diffrn_reflns_theta_max 67.92
_diffrn_reflns_theta_min 4.87
_exptl_absorpt_coefficient_mu 1.479
_exptl_absorpt_correction_T_max 0.9231
_exptl_absorpt_correction_T_min 0.8910
_exptl_absorpt_correction_type multi-scan
_exptl_absorpt_process_details SADABS
_exptl_crystal_colour colourless
_exptl_crystal_density_diffrn 0.595
_exptl_crystal_density_meas ?
_exptl_crystal_density_method 'not measured'
_exptl_crystal_description block
_exptl_crystal_F_000 2944
_exptl_crystal_size_max 0.40
_exptl_crystal_size_mid 0.40
_exptl_crystal_size_min 0.20
_refine_diff_density_max 0.753
_refine_diff_density_min -0.362
_refine_diff_density_rms 0.080
_refine_ls_extinction_method none
_refine_ls_goodness_of_fit_ref 1.145
_refine_ls_hydrogen_treatment constr
_refine_ls_matrix_type full
_refine_ls_number_parameters 97
_refine_ls_number_reflns 3136
_refine_ls_number_restraints 0
_refine_ls_restrained_S_all 1.145
_refine_ls_R_factor_all 0.0714
_refine_ls_R_factor_gt 0.0670
_refine_ls_shift/su_max 0.000
_refine_ls_shift/su_mean 0.000
_refine_ls_structure_factor_coef Fsqd
_refine_ls_weighting_details 'calc w=1/[\s^2^(Fo^2^)+(0.1506P)^2^+15.5547P] where P=(Fo^2^+2Fc^2^)/3'
_refine_ls_weighting_scheme calc
_refine_ls_wR_factor_gt 0.2132
_refine_ls_wR_factor_ref 0.2217
_reflns_number_gt 2686
_reflns_number_total 3136
_reflns_threshold_expression >2sigma(I)
_cod_data_source_file ic500951b_si_002.cif
_cod_data_source_block IRMOF-1-L1
_cod_depositor_comments
;
The following automatic conversions were performed:

'_symmetry_cell_setting' value 'Orthorhombic' changed to
'orthorhombic' according to
/usr/data/users/saulius/crontab/automatic-downloads/rss-feeds/ACS/lib/dictionaries/cif_core.dic
dictionary named 'cif_core.dic' version 2.4.2 from 2011-04-26.

Automatic conversion script
Id: cif_fix_values 2281 2013-09-26 08:29:07Z andrius 

 Adding full bibliography for 4340008--4340011.cif.

The following automatic conversions were performed:

'_exptl_crystal_density_meas' value 'not measured' was changed to '?'
- the value is perceived as not measured.

Automatic conversion script
Id: cif_fix_values 3008 2015-01-20 13:52:24Z robertas 
;
_cod_original_cell_volume 16910.5(5)
_cod_original_sg_symbol_H-M Fmmm
_cod_database_code 4340008

loop_
_symmetry_equiv_pos_as_xyz
'x, y, z'
'x, -y, -z'
'-x, y, -z'
'-x, -y, z'
'x, y+1/2, z+1/2'
'x, -y+1/2, -z+1/2'
'-x, y+1/2, -z+1/2'
'-x, -y+1/2, z+1/2'
'x+1/2, y, z+1/2'
'x+1/2, -y, -z+1/2'
'-x+1/2, y, -z+1/2'
'-x+1/2, -y, z+1/2'
'x+1/2, y+1/2, z'
'x+1/2, -y+1/2, -z'
'-x+1/2, y+1/2, -z'
'-x+1/2, -y+1/2, z'
'-x, -y, -z'
'-x, y, z'
'x, -y, z'
'x, y, -z'
'-x, -y+1/2, -z+1/2'
'-x, y+1/2, z+1/2'
'x, -y+1/2, z+1/2'
'x, y+1/2, -z+1/2'
'-x+1/2, -y, -z+1/2'
'-x+1/2, y, z+1/2'
'x+1/2, -y, z+1/2'
'x+1/2, y, -z+1/2'
'-x+1/2, -y+1/2, -z'
'-x+1/2, y+1/2, z'
'x+1/2, -y+1/2, z'
'x+1/2, y+1/2, -z'

loop_
_atom_site_label
_atom_site_type_symbol
_atom_site_fract_x
_atom_site_fract_y
_atom_site_fract_z
_atom_site_U_iso_or_equiv
_atom_site_adp_type
_atom_site_occupancy
_atom_site_symmetry_multiplicity
_atom_site_calc_flag
_atom_site_refinement_flags
O2 O 0.28082(17) 0.21838(19) 0.13428(12) 0.0985(13) Uani 1 1 d .
O3 O 0.36589(14) 0.2196(2) 0.21863(15) 0.0992(13) Uani 1 1 d .
O4 O 0.28121(17) 0.13431(13) 0.21838(15) 0.0946(11) Uani 1 1 d .
C6 C 0.2831(3) 0.2174(3) 0.02671(18) 0.108(2) Uani 1 1 d .
C8 C 0.2826(3) 0.0261(2) 0.2165(3) 0.111(2) Uani 1 1 d .
C5 C 0.2500 0.2500 0.0538(2) 0.088(2) Uani 1 2 d S
C2 C 0.4464(2) 0.2500 0.2500 0.086(2) Uani 1 2 d S
C3 C 0.4732(2) 0.2178(3) 0.2166(3) 0.112(2) Uani 1 1 d .
C9 C 0.2500 0.0534(2) 0.2500 0.088(2) Uani 1 2 d S
C7 C 0.2500 0.1118(2) 0.2500 0.0798(17) Uani 1 2 d S
C4 C 0.2500 0.2500 0.11248(19) 0.0787(17) Uani 1 2 d S
C1 C 0.3880(2) 0.2500 0.2500 0.0770(15) Uani 1 2 d S
Zn1 Zn 0.293331(18) 0.206690(17) 0.206665(16) 0.0455(3) Uani 1 1 d .
O1 O 0.2500 0.2500 0.2500 0.0369(7) Uani 1 4 d S

loop_
_atom_site_aniso_label
_atom_site_aniso_U_11
_atom_site_aniso_U_22
_atom_site_aniso_U_33
_atom_site_aniso_U_23
_atom_site_aniso_U_13
_atom_site_aniso_U_12
O2 0.125(3) 0.125(3) 0.0454(15) 0.0065(17) -0.0092(18) 0.031(2)
O3 0.0471(19) 0.132(4) 0.118(3) -0.042(2) -0.0032(17) -0.0107(19)
O4 0.124(3) 0.0435(15) 0.116(2) 0.0025(16) 0.031(2) -0.0024(17)
C6 0.137(6) 0.144(6) 0.043(2) 0.000(3) -0.006(3) 0.047(4)
C8 0.140(6) 0.055(3) 0.139(5) 0.009(3) 0.040(4) -0.007(3)
C5 0.110(5) 0.112(6) 0.040(2) 0.000 0.000 0.031(4)
C2 0.036(3) 0.109(6) 0.113(5) -0.027(4) 0.000 0.000
C3 0.043(3) 0.143(6) 0.149(5) -0.053(4) -0.008(3) 0.003(3)
C9 0.116(5) 0.035(2) 0.112(5) 0.000 0.030(4) 0.000
C7 0.109(5) 0.036(2) 0.094(4) 0.000 0.012(4) 0.000
C4 0.112(5) 0.081(4) 0.043(2) 0.000 0.000 0.010(4)
C1 0.052(3) 0.083(4) 0.096(4) -0.003(4) 0.000 0.000
Zn1 0.0450(5) 0.0455(4) 0.0461(4) -0.00084(13) 0.00076(14) 0.00057(14)
O1 0.0329(18) 0.0399(17) 0.0380(17) 0.000 0.000 0.000

loop_
_atom_type_symbol
_atom_type_description
_atom_type_scat_dispersion_real
_atom_type_scat_dispersion_imag
_atom_type_scat_source
C C 0.0181 0.0091 'International Tables Vol C Tables 4.2.6.8 and 6.1.1.4'
H H 0.0000 0.0000 'International Tables Vol C Tables 4.2.6.8 and 6.1.1.4'
O O 0.0492 0.0322 'International Tables Vol C Tables 4.2.6.8 and 6.1.1.4'
Zn Zn -1.5491 0.6778 'International Tables Vol C Tables 4.2.6.8 and 6.1.1.4'

loop_
_geom_angle_atom_site_label_1
_geom_angle_atom_site_label_2
_geom_angle_atom_site_label_3
_geom_angle
_geom_angle_site_symmetry_1
_geom_angle_site_symmetry_3
C4 O2 Zn1 129.6(3) . .
C1 O3 Zn1 130.4(4) . .
C7 O4 Zn1 130.0(3) . .
C6 C6 C5 120.2(3) 20 .
C8 C8 C9 120.3(3) 19 .
C6 C5 C6 119.6(6) 16 .
C6 C5 C4 120.2(3) 16 .
C6 C5 C4 120.2(3) . .
C3 C2 C3 120.0(7) . 6
C3 C2 C1 120.0(3) . .
C3 C2 C1 120.0(3) 6 .
C2 C3 C3 120.0(3) . 18_655
C8 C9 C8 119.4(6) . 11
C8 C9 C7 120.3(3) . .
C8 C9 C7 120.3(3) 11 .
O4 C7 O4 126.2(5) . 11
O4 C7 C9 116.9(3) . .
O4 C7 C9 116.9(3) 11 .
O2 C4 O2 127.4(5) . 16
O2 C4 C5 116.3(3) . .
O2 C4 C5 116.3(3) 16 .
O3 C1 O3 126.4(6) . 6
O3 C1 C2 116.8(3) . .
O3 C1 C2 116.8(3) 6 .
O4 Zn1 O2 106.2(2) . .
O4 Zn1 O3 107.5(2) . .
O2 Zn1 O3 107.00(19) . .
O4 Zn1 O1 112.14(11) . .
O2 Zn1 O1 111.97(13) . .
O3 Zn1 O1 111.67(12) . .
O4 Zn1 Zn1 125.24(12) . 6
O2 Zn1 Zn1 125.26(14) . 6
O3 Zn1 Zn1 76.40(12) . 6
O1 Zn1 Zn1 35.269(14) . 6
O4 Zn1 Zn1 124.97(13) . 16
O2 Zn1 Zn1 76.70(13) . 16
O3 Zn1 Zn1 124.44(15) . 16
O1 Zn1 Zn1 35.273(13) . 16
Zn1 Zn1 Zn1 60.016(16) 6 16
O4 Zn1 Zn1 76.89(11) . 11
O2 Zn1 Zn1 124.70(13) . 11
O3 Zn1 Zn1 125.02(11) . 11
O1 Zn1 Zn1 35.250(13) . 11
Zn1 Zn1 Zn1 59.987(16) 6 11
Zn1 Zn1 Zn1 59.994(17) 16 11
Zn1 O1 Zn1 109.46(3) 16 11
Zn1 O1 Zn1 109.45(3) 16 .
Zn1 O1 Zn1 109.50(3) 11 .
Zn1 O1 Zn1 109.50(3) 16 6
Zn1 O1 Zn1 109.45(3) 11 6
Zn1 O1 Zn1 109.46(3) . 6

loop_
_geom_bond_atom_site_label_1
_geom_bond_atom_site_label_2
_geom_bond_distance
_geom_bond_site_symmetry_2
O2 C4 1.264(4) .
O2 Zn1 1.909(3) .
O3 C1 1.257(5) .
O3 Zn1 1.916(4) .
O4 C7 1.279(5) .
O4 Zn1 1.908(3) .
C6 C6 1.371(9) 20
C6 C5 1.381(7) .
C8 C8 1.338(13) 19
C8 C9 1.390(8) .
C5 C6 1.381(7) 16
C5 C4 1.507(7) .
C2 C3 1.375(7) .
C2 C3 1.375(7) 6
C2 C1 1.499(8) .
C3 C3 1.376(11) 18_655
C9 C8 1.390(8) 11
C9 C7 1.499(7) .
C7 O4 1.279(5) 11
C4 O2 1.264(4) 16
C1 O3 1.257(5) 6
Zn1 O1 1.9261(4) .
Zn1 Zn1 3.1452(8) 6
Zn1 Zn1 3.1450(9) 16
Zn1 Zn1 3.1459(9) 11
O1 Zn1 1.9261(4) 16
O1 Zn1 1.9261(4) 11
O1 Zn1 1.9261(4) 6

loop_
_platon_squeeze_void_nr
_platon_squeeze_void_average_x
_platon_squeeze_void_average_y
_platon_squeeze_void_average_z
_platon_squeeze_void_volume
_platon_squeeze_void_count_electrons
_platon_squeeze_void_content
1 -0.016 -0.008 -0.007 13063 1638 ' '
